data_1010084
loop_
_publ_author_name
'Dickinson, R G'

_publ_section_title
;
The Crystal Structures of Potassium Chloroplatinate and of Potassium
and Ammonium Chloropalladates
;
_journal_coden_ASTM JACSAT
_journal_name_full 'Journal of the American Chemical Society'
_journal_page_first 2404
_journal_page_last 2411
_journal_paper_doi 10.1021/ja01432a007
_journal_volume 44
_journal_year 1922
_chemical_formula_structural '(N H4)2 PD CL4'
_chemical_formula_sum 'Cl4 H8 N2 Pd'
_chemical_name_systematic 'Ammonium tetrachloropalladate'
_space_group_IT_number 123
_symmetry_cell_setting tetragonal
_symmetry_Int_Tables_number 123
_symmetry_space_group_name_Hall '-P 4 2'
_symmetry_space_group_name_H-M 'P 4/m m m'
_cell_angle_alpha 90
_cell_angle_beta 90
_cell_angle_gamma 90
_cell_formula_units_Z 1
_cell_length_a 7.21
_cell_length_b 7.21
_cell_length_c 4.26
_cell_volume 221.5
_exptl_crystal_density_meas 2.17
_cod_original_formula_sum 'H8 Cl4 N2 Pd'
_cod_database_code 1010084
_cod_depositor_comments
;
 Removing dummy H atoms since the hydrogen atoms they represent are already
 marked using the _atom_site_attached_hydrogens data item.

 Antanas Vaitkus,
 2017-09-11
;

loop_
_symmetry_equiv_pos_as_xyz
x,y,z
-x,-y,z
-x,y,z
x,-y,z
-y,x,z
y,-x,z
y,x,z
-y,-x,z
-x,-y,-z
x,y,-z
x,-y,-z
-x,y,-z
y,-x,-z
-y,x,-z
-y,-x,-z
y,x,-z

loop_
_atom_site_label
_atom_site_type_symbol
_atom_site_symmetry_multiplicity
_atom_site_Wyckoff_symbol
_atom_site_fract_x
_atom_site_fract_y
_atom_site_fract_z
_atom_site_occupancy
_atom_site_attached_hydrogens
_atom_site_calc_flag
N1 N3- 2 e 0. 0.5 0.5 1. 4 d
Pd1 Pd2+ 1 a 0. 0. 0. 1. 0 d
Cl1 Cl1- 4 j 0.23 0.23 0. 1. 0 d

loop_
_atom_type_symbol
_atom_type_oxidation_number
N3- -3.000
Pd2+ 2.000
Cl1- -1.000
